data_4120091
loop_
_publ_author_name
'Claudia Gerdes'
'Wolfgang Saak'
'Detlev Haase'
'Thomas M\"uller'

_publ_section_title
;
 Dibenzosilanorbornadienyl Cations and Their Fragmentation into
 Silyliumylidenes
;
_journal_name_full 'Journal of the American Chemical Society'
_journal_page_first 10353
_journal_page_last 10361
_journal_paper_doi 10.1021/ja400306h
_journal_volume 135
_journal_year 2013
_chemical_formula_sum 'C36 H36 Si'
_chemical_formula_weight 496.74
_chemical_name_systematic
; 
 ? 
;
_space_group_IT_number 14
_symmetry_cell_setting monoclinic
_symmetry_space_group_name_Hall '-P 2yn'
_symmetry_space_group_name_H-M 'P 1 21/n 1'
_atom_sites_solution_hydrogens geom
_atom_sites_solution_primary direct
_atom_sites_solution_secondary difmap
_audit_creation_method SHELXL-97
_cell_angle_alpha 90.00
_cell_angle_beta 96.848(2)
_cell_angle_gamma 90.00
_cell_formula_units_Z 4
_cell_length_a 12.4831(4)
_cell_length_b 16.0535(6)
_cell_length_c 14.5104(5)
_cell_measurement_reflns_used 9854
_cell_measurement_temperature 153(2)
_cell_measurement_theta_max 29.96
_cell_measurement_theta_min 2.54
_cell_volume 2887.10(17)
_computing_cell_refinement 'Bruker SAINT'
_computing_data_collection 'Bruker APEX2'
_computing_data_reduction 'Bruker SAINT'
_computing_molecular_graphics 'Diamond Crystal Impact, 2010)'
_computing_publication_material 'SHELX-97 (Sheldrick, 2008)'
_computing_structure_refinement 'SHELXL-97 (Sheldrick, 2008)'
_computing_structure_solution 'SHELXS-97 (Sheldrick, 2008)'
_diffrn_ambient_temperature 153(2)
_diffrn_measured_fraction_theta_full 0.995
_diffrn_measured_fraction_theta_max 0.995
_diffrn_measurement_device_type 'Bruker APEX-II CCD'
_diffrn_measurement_method '\f and \w scans'
_diffrn_radiation_monochromator graphite
_diffrn_radiation_source 'fine-focus sealed tube'
_diffrn_radiation_type MoK\a
_diffrn_radiation_wavelength 0.71073
_diffrn_reflns_av_R_equivalents 0.1139
_diffrn_reflns_av_sigmaI/netI 0.0690
_diffrn_reflns_limit_h_max 17
_diffrn_reflns_limit_h_min -17
_diffrn_reflns_limit_k_max 22
_diffrn_reflns_limit_k_min -22
_diffrn_reflns_limit_l_max 20
_diffrn_reflns_limit_l_min -20
_diffrn_reflns_number 63102
_diffrn_reflns_theta_full 30.12
_diffrn_reflns_theta_max 30.12
_diffrn_reflns_theta_min 2.62
_exptl_absorpt_coefficient_mu 0.103
_exptl_absorpt_correction_T_max 0.9577
_exptl_absorpt_correction_T_min 0.9468
_exptl_absorpt_correction_type numerical
_exptl_absorpt_process_details 'Bruker SAINT'
_exptl_crystal_colour colourless
_exptl_crystal_density_diffrn 1.143
_exptl_crystal_description block
_exptl_crystal_F_000 1064
_exptl_crystal_size_max 0.53
_exptl_crystal_size_mid 0.47
_exptl_crystal_size_min 0.42
_refine_diff_density_max 0.418
_refine_diff_density_min -0.307
_refine_diff_density_rms 0.057
_refine_ls_extinction_method none
_refine_ls_goodness_of_fit_ref 1.060
_refine_ls_hydrogen_treatment mixed
_refine_ls_matrix_type full
_refine_ls_number_parameters 348
_refine_ls_number_reflns 8486
_refine_ls_number_restraints 0
_refine_ls_restrained_S_all 1.060
_refine_ls_R_factor_all 0.0996
_refine_ls_R_factor_gt 0.0628
_refine_ls_shift/su_max 0.006
_refine_ls_shift/su_mean 0.000
_refine_ls_structure_factor_coef Fsqd
_refine_ls_weighting_details 'calc w=1/[\s^2^(Fo^2^)+(0.0799P)^2^+0.9418P] where P=(Fo^2^+2Fc^2^)/3'
_refine_ls_weighting_scheme calc
_refine_ls_wR_factor_gt 0.1558
_refine_ls_wR_factor_ref 0.1765
_reflns_number_gt 5878
_reflns_number_total 8486
_reflns_threshold_expression >2sigma(I)
_cod_data_source_file ja400306h_si_003.cif
_cod_data_source_block cg141
_cod_original_sg_symbol_H-M 'P 1 21/n 1 '
_cod_database_code 4120091

loop_
_symmetry_equiv_pos_as_xyz
'x, y, z'
'-x+1/2, y+1/2, -z+1/2'
'-x, -y, -z'
'x-1/2, -y-1/2, z-1/2'

loop_
_atom_site_label
_atom_site_type_symbol
_atom_site_fract_x
_atom_site_fract_y
_atom_site_fract_z
_atom_site_U_iso_or_equiv
_atom_site_adp_type
_atom_site_occupancy
_atom_site_symmetry_multiplicity
_atom_site_calc_flag
_atom_site_refinement_flags
_atom_site_disorder_assembly
_atom_site_disorder_group
Si1 Si 0.22205(4) 0.20816(3) 0.27671(4) 0.02433(13) Uani 0.95 1 d P A 1
H1 H 0.2545(18) 0.1974(14) 0.1890(15) 0.044(6) Uiso 1 1 d . B 1
Si1B Si 0.2150(13) 0.2118(10) 0.3402(12) 0.060(4) Uiso 0.05 1 d P A 2
C1 C 0.21628(13) 0.10149(11) 0.33332(12) 0.0277(3) Uani 1 1 d . . .
C2 C 0.29993(13) 0.04574(11) 0.31846(13) 0.0290(4) Uani 1 1 d . A .
C3 C 0.30440(15) -0.03374(12) 0.35726(15) 0.0381(4) Uani 1 1 d . . .
H3 H 0.3613 -0.0704 0.3464 0.046 Uiso 1 1 calc R A .
C4 C 0.22697(16) -0.05978(13) 0.41136(16) 0.0442(5) Uani 1 1 d . A .
H4 H 0.2307 -0.1140 0.4379 0.053 Uiso 1 1 calc R . .
C5 C 0.14400(16) -0.00633(13) 0.42661(15) 0.0404(5) Uani 1 1 d . . .
H5 H 0.0905 -0.0243 0.4635 0.048 Uiso 1 1 calc R A .
C6 C 0.13762(13) 0.07378(11) 0.38854(13) 0.0307(4) Uani 1 1 d . A .
C7 C 0.38665(13) 0.06686(10) 0.25957(12) 0.0275(4) Uani 1 1 d . . .
C8 C 0.48863(14) 0.09215(11) 0.30090(13) 0.0306(4) Uani 1 1 d . A .
C9 C 0.56971(14) 0.10560(12) 0.24474(14) 0.0331(4) Uani 1 1 d . . .
H9 H 0.6388 0.1230 0.2726 0.040 Uiso 1 1 calc R A .
C10 C 0.55286(14) 0.09446(12) 0.14973(14) 0.0335(4) Uani 1 1 d . A .
C11 C 0.45110(14) 0.06982(11) 0.10957(13) 0.0321(4) Uani 1 1 d . . .
H11 H 0.4379 0.0632 0.0441 0.038 Uiso 1 1 calc R A .
C12 C 0.36826(13) 0.05473(11) 0.16355(13) 0.0284(4) Uani 1 1 d . A .
C13 C 0.51282(17) 0.10364(15) 0.40432(14) 0.0437(5) Uani 1 1 d . . .
H13A H 0.4982 0.0516 0.4358 0.065 Uiso 1 1 calc R A .
H13B H 0.4671 0.1481 0.4246 0.065 Uiso 1 1 calc R . .
H13C H 0.5889 0.1187 0.4199 0.065 Uiso 1 1 calc R . .
C14 C 0.64329(17) 0.10649(16) 0.09092(17) 0.0490(5) Uani 1 1 d . . .
H14A H 0.6847 0.1563 0.1117 0.073 Uiso 1 1 calc R A .
H14B H 0.6132 0.1133 0.0258 0.073 Uiso 1 1 calc R . .
H14C H 0.6908 0.0577 0.0970 0.073 Uiso 1 1 calc R . .
C15 C 0.26044(15) 0.02337(13) 0.11816(14) 0.0387(4) Uani 1 1 d . . .
H15A H 0.2627 0.0176 0.0512 0.058 Uiso 1 1 calc R A .
H15B H 0.2038 0.0631 0.1294 0.058 Uiso 1 1 calc R . .
H15C H 0.2449 -0.0309 0.1445 0.058 Uiso 1 1 calc R . .
C16 C 0.04270(13) 0.12634(11) 0.40618(13) 0.0299(4) Uani 1 1 d . . .
C17 C -0.04722(14) 0.13021(11) 0.33900(13) 0.0322(4) Uani 1 1 d . A .
C18 C -0.13360(14) 0.18077(12) 0.35532(14) 0.0356(4) Uani 1 1 d . . .
H18 H -0.1941 0.1845 0.3092 0.043 Uiso 1 1 calc R A .
C19 C -0.13397(15) 0.22573(12) 0.43673(15) 0.0371(4) Uani 1 1 d . A .
C20 C -0.04660(16) 0.21735(12) 0.50418(14) 0.0364(4) Uani 1 1 d . . .
H20 H -0.0468 0.2463 0.5613 0.044 Uiso 1 1 calc R A .
C21 C 0.04171(14) 0.16764(12) 0.49067(13) 0.0324(4) Uani 1 1 d . A .
C22 C -0.05219(18) 0.08005(14) 0.25114(15) 0.0445(5) Uani 1 1 d . . .
H22A H -0.1174 0.0949 0.2100 0.067 Uiso 1 1 calc R A .
H22B H -0.0540 0.0206 0.2661 0.067 Uiso 1 1 calc R . .
H22C H 0.0116 0.0919 0.2200 0.067 Uiso 1 1 calc R . .
C23 C -0.22785(18) 0.28183(15) 0.45097(19) 0.0533(6) Uani 1 1 d . . .
H23A H -0.2218 0.2996 0.5160 0.080 Uiso 1 1 calc R A .
H23B H -0.2956 0.2514 0.4354 0.080 Uiso 1 1 calc R . .
H23C H -0.2270 0.3308 0.4108 0.080 Uiso 1 1 calc R . .
C24 C 0.13179(18) 0.15667(15) 0.56869(15) 0.0454(5) Uani 1 1 d . . .
H24A H 0.1264 0.1998 0.6157 0.068 Uiso 1 1 calc R A .
H24B H 0.2014 0.1615 0.5443 0.068 Uiso 1 1 calc R . .
H24C H 0.1261 0.1016 0.5968 0.068 Uiso 1 1 calc R . .
C25 C 0.33014(14) 0.27488(11) 0.33929(13) 0.0305(4) Uani 1 1 d . . .
C26 C 0.33100(17) 0.29892(13) 0.43107(14) 0.0402(4) Uani 1 1 d . A .
H26 H 0.2762 0.2788 0.4655 0.048 Uiso 1 1 calc R C 2
C27 C 0.40909(19) 0.35125(15) 0.47377(17) 0.0512(6) Uani 1 1 d . . .
H27 H 0.4069 0.3671 0.5366 0.061 Uiso 1 1 calc R A .
C28 C 0.48951(19) 0.38053(15) 0.4268(2) 0.0579(7) Uani 1 1 d . A .
H28 H 0.5434 0.4163 0.4569 0.070 Uiso 1 1 calc R . .
C29 C 0.49250(19) 0.35810(16) 0.3351(2) 0.0581(7) Uani 1 1 d . . .
H29 H 0.5486 0.3779 0.3021 0.070 Uiso 1 1 calc R A .
C30 C 0.41239(16) 0.30608(13) 0.29170(16) 0.0418(5) Uani 1 1 d . A .
H30 H 0.4138 0.2916 0.2284 0.050 Uiso 1 1 calc R . .
C31 C 0.09552(14) 0.27075(11) 0.25507(13) 0.0291(4) Uani 1 1 d . . .
C32 C 0.03639(16) 0.26868(12) 0.16696(14) 0.0362(4) Uani 1 1 d . A .
H32 H 0.0588 0.2325 0.1211 0.043 Uiso 1 1 calc R . .
C33 C -0.05411(17) 0.31801(15) 0.14488(15) 0.0449(5) Uani 1 1 d . . .
H33 H -0.0934 0.3149 0.0848 0.054 Uiso 1 1 calc R A .
C34 C -0.08710(16) 0.37167(13) 0.21011(17) 0.0436(5) Uani 1 1 d . A .
H34 H -0.1490 0.4057 0.1950 0.052 Uiso 1 1 calc R . .
C35 C -0.03018(15) 0.37582(12) 0.29708(16) 0.0390(4) Uani 1 1 d . . .
H35 H -0.0527 0.4127 0.3422 0.047 Uiso 1 1 calc R A .
C36 C 0.06029(14) 0.32603(11) 0.31886(13) 0.0324(4) Uani 1 1 d . A .
H36 H 0.0992 0.3298 0.3791 0.039 Uiso 1 1 calc R . .

loop_
_atom_site_aniso_label
_atom_site_aniso_U_11
_atom_site_aniso_U_22
_atom_site_aniso_U_33
_atom_site_aniso_U_23
_atom_site_aniso_U_13
_atom_site_aniso_U_12
Si1 0.0235(2) 0.0233(2) 0.0269(3) -0.00043(18) 0.00582(18) -0.00119(17)
C1 0.0235(8) 0.0278(8) 0.0324(9) 0.0013(7) 0.0061(7) -0.0018(6)
C2 0.0239(8) 0.0291(8) 0.0351(9) 0.0019(7) 0.0071(7) -0.0004(6)
C3 0.0320(9) 0.0311(9) 0.0531(12) 0.0095(8) 0.0135(8) 0.0056(7)
C4 0.0394(10) 0.0333(10) 0.0628(14) 0.0168(9) 0.0183(10) 0.0025(8)
C5 0.0335(9) 0.0395(10) 0.0515(12) 0.0120(9) 0.0184(9) -0.0014(8)
C6 0.0248(8) 0.0317(9) 0.0366(10) 0.0020(7) 0.0084(7) -0.0019(6)
C7 0.0219(7) 0.0245(8) 0.0371(10) 0.0033(7) 0.0074(7) 0.0008(6)
C8 0.0256(8) 0.0323(9) 0.0339(10) 0.0023(7) 0.0034(7) -0.0005(7)
C9 0.0217(8) 0.0345(9) 0.0430(11) 0.0029(8) 0.0039(7) -0.0040(7)
C10 0.0280(9) 0.0325(9) 0.0419(11) 0.0040(8) 0.0119(7) 0.0000(7)
C11 0.0306(9) 0.0344(9) 0.0318(9) -0.0014(7) 0.0064(7) 0.0013(7)
C12 0.0239(8) 0.0259(8) 0.0353(9) -0.0009(7) 0.0035(7) -0.0003(6)
C13 0.0364(10) 0.0582(13) 0.0355(11) 0.0019(9) 0.0009(8) -0.0032(9)
C14 0.0373(11) 0.0608(14) 0.0525(13) 0.0020(11) 0.0205(10) -0.0048(9)
C15 0.0284(9) 0.0416(11) 0.0454(12) -0.0086(9) 0.0014(8) -0.0051(7)
C16 0.0236(8) 0.0305(9) 0.0371(10) 0.0023(7) 0.0097(7) -0.0036(6)
C17 0.0270(8) 0.0321(9) 0.0384(10) -0.0013(7) 0.0077(7) -0.0073(7)
C18 0.0217(8) 0.0363(10) 0.0486(12) 0.0005(8) 0.0037(7) -0.0058(7)
C19 0.0271(9) 0.0336(10) 0.0530(12) 0.0004(8) 0.0149(8) -0.0026(7)
C20 0.0386(10) 0.0361(10) 0.0370(10) -0.0010(8) 0.0153(8) -0.0036(8)
C21 0.0304(9) 0.0343(9) 0.0335(10) 0.0037(7) 0.0083(7) -0.0044(7)
C22 0.0429(11) 0.0446(12) 0.0452(12) -0.0099(9) 0.0021(9) -0.0089(9)
C23 0.0359(11) 0.0474(13) 0.0797(18) -0.0037(11) 0.0203(11) 0.0063(9)
C24 0.0466(12) 0.0522(13) 0.0362(11) 0.0059(9) 0.0004(9) -0.0020(9)
C25 0.0272(8) 0.0284(8) 0.0358(10) 0.0044(7) 0.0035(7) 0.0023(6)
C26 0.0381(10) 0.0425(11) 0.0385(11) -0.0010(8) -0.0018(8) 0.0068(8)
C27 0.0488(13) 0.0483(13) 0.0511(14) -0.0086(10) -0.0162(10) 0.0098(10)
C28 0.0403(12) 0.0418(12) 0.085(2) -0.0003(12) -0.0217(12) -0.0030(9)
C29 0.0369(11) 0.0555(14) 0.0806(19) 0.0164(13) 0.0015(11) -0.0084(10)
C30 0.0366(10) 0.0425(11) 0.0477(12) 0.0101(9) 0.0111(9) -0.0044(8)
C31 0.0277(8) 0.0258(8) 0.0342(9) 0.0001(7) 0.0055(7) -0.0056(6)
C32 0.0357(10) 0.0389(10) 0.0336(10) -0.0011(8) 0.0027(8) -0.0034(8)
C33 0.0383(11) 0.0518(13) 0.0420(12) 0.0037(9) -0.0056(9) -0.0015(9)
C34 0.0303(9) 0.0380(11) 0.0607(14) 0.0038(9) -0.0013(9) 0.0033(8)
C35 0.0337(9) 0.0295(9) 0.0547(13) -0.0060(8) 0.0088(9) -0.0009(7)
C36 0.0297(9) 0.0308(9) 0.0366(10) -0.0016(7) 0.0034(7) -0.0036(7)

loop_
_atom_type_symbol
_atom_type_description
_atom_type_scat_dispersion_real
_atom_type_scat_dispersion_imag
_atom_type_scat_source
C C 0.0033 0.0016 'International Tables Vol C Tables 4.2.6.8 and 6.1.1.4'
H H 0.0000 0.0000 'International Tables Vol C Tables 4.2.6.8 and 6.1.1.4'
Si Si 0.0817 0.0704 'International Tables Vol C Tables 4.2.6.8 and 6.1.1.4'

loop_
_geom_angle_atom_site_label_1
_geom_angle_atom_site_label_2
_geom_angle_atom_site_label_3
_geom_angle
C31 Si1 C25 108.68(8)
C31 Si1 C1 118.80(7)
C25 Si1 C1 111.57(8)
C25 Si1B C1 124.2(9)
C25 Si1B C31 105.4(8)
C1 Si1B C31 116.0(8)
C25 Si1B C26 36.7(3)
C1 Si1B C26 128.9(8)
C31 Si1B C26 115.2(7)
C2 C1 C6 117.68(16)
C2 C1 Si1B 130.8(5)
C6 C1 Si1B 105.7(6)
C2 C1 Si1 115.95(12)
C6 C1 Si1 126.37(13)
Si1B C1 Si1 29.3(6)
C3 C2 C1 120.92(15)
C3 C2 C7 116.20(15)
C1 C2 C7 122.86(15)
C4 C3 C2 120.66(17)
C3 C4 C5 119.45(18)
C4 C5 C6 121.06(17)
C5 C6 C1 120.23(16)
C5 C6 C16 117.29(15)
C1 C6 C16 122.44(16)
C12 C7 C8 119.98(15)
C12 C7 C2 119.58(15)
C8 C7 C2 120.24(16)
C9 C8 C7 118.82(17)
C9 C8 C13 119.44(16)
C7 C8 C13 121.74(16)
C10 C9 C8 122.02(16)
C9 C10 C11 118.56(16)
C9 C10 C14 120.90(17)
C11 C10 C14 120.53(18)
C10 C11 C12 121.13(17)
C11 C12 C7 119.47(16)
C11 C12 C15 119.71(17)
C7 C12 C15 120.80(15)
C21 C16 C17 120.09(16)
C21 C16 C6 120.45(16)
C17 C16 C6 119.39(16)
C18 C17 C16 118.77(17)
C18 C17 C22 120.14(18)
C16 C17 C22 121.09(17)
C19 C18 C17 122.03(18)
C20 C19 C18 118.07(17)
C20 C19 C23 121.36(19)
C18 C19 C23 120.6(2)
C19 C20 C21 121.79(18)
C20 C21 C16 119.06(17)
C20 C21 C24 119.53(18)
C16 C21 C24 121.36(17)
C26 C25 C30 116.97(19)
C26 C25 Si1B 93.8(6)
C30 C25 Si1B 149.2(6)
C26 C25 Si1 123.27(14)
C30 C25 Si1 119.70(15)
Si1B C25 Si1 29.7(6)
C27 C26 C25 121.8(2)
C27 C26 Si1B 171.2(5)
C25 C26 Si1B 49.5(4)
C28 C27 C26 120.6(2)
C27 C28 C29 119.8(2)
C28 C29 C30 119.4(2)
C29 C30 C25 121.4(2)
C36 C31 C32 116.70(17)
C36 C31 Si1 124.04(14)
C32 C31 Si1 119.00(14)
C36 C31 Si1B 99.1(5)
C32 C31 Si1B 143.7(5)
Si1 C31 Si1B 27.2(5)
C33 C32 C31 121.65(19)
C34 C33 C32 120.0(2)
C35 C34 C33 119.79(19)
C34 C35 C36 119.90(19)
C35 C36 C31 121.92(18)

loop_
_geom_bond_atom_site_label_1
_geom_bond_atom_site_label_2
_geom_bond_distance
Si1 C31 1.8668(19)
Si1 C25 1.8709(19)
Si1 C1 1.9044(18)
Si1B C25 1.760(16)
Si1B C1 1.773(16)
Si1B C31 2.051(16)
Si1B C26 2.311(17)
C1 C2 1.411(2)
C1 C6 1.411(2)
C2 C3 1.393(3)
C2 C7 1.496(2)
C3 C4 1.381(3)
C4 C5 1.383(3)
C5 C6 1.398(3)
C6 C16 1.501(2)
C7 C12 1.398(3)
C7 C8 1.401(2)
C8 C9 1.390(2)
C8 C13 1.506(3)
C9 C10 1.381(3)
C10 C11 1.390(3)
C10 C14 1.506(2)
C11 C12 1.391(2)
C12 C15 1.512(2)
C16 C21 1.395(3)
C16 C17 1.397(3)
C17 C18 1.392(3)
C17 C22 1.503(3)
C18 C19 1.385(3)
C19 C20 1.382(3)
C19 C23 1.512(3)
C20 C21 1.394(3)
C21 C24 1.508(3)
C25 C26 1.385(3)
C25 C30 1.397(3)
C26 C27 1.377(3)
C27 C28 1.363(4)
C28 C29 1.383(4)
C29 C30 1.394(3)
C31 C36 1.391(3)
C31 C32 1.398(3)
C32 C33 1.386(3)
C33 C34 1.379(3)
C34 C35 1.374(3)
C35 C36 1.389(3)

loop_
_geom_torsion_atom_site_label_1
_geom_torsion_atom_site_label_2
_geom_torsion_atom_site_label_3
_geom_torsion_atom_site_label_4
_geom_torsion
C25 Si1B C1 C2 -6.1(16)
C31 Si1B C1 C2 127.4(6)
C26 Si1B C1 C2 -51.9(14)
C25 Si1B C1 C6 145.6(10)
C31 Si1B C1 C6 -80.9(9)
C26 Si1B C1 C6 99.8(10)
C25 Si1B C1 Si1 -75.1(13)
C31 Si1B C1 Si1 58.3(9)
C26 Si1B C1 Si1 -120.9(17)
C31 Si1 C1 C2 158.18(13)
C25 Si1 C1 C2 -74.20(16)
C31 Si1 C1 C6 -22.3(2)
C25 Si1 C1 C6 105.27(17)
C31 Si1 C1 Si1B -73.6(11)
C25 Si1 C1 Si1B 54.0(11)
C6 C1 C2 C3 -0.1(3)
Si1B C1 C2 C3 148.9(8)
Si1 C1 C2 C3 179.41(15)
C6 C1 C2 C7 178.56(16)
Si1B C1 C2 C7 -32.4(8)
Si1 C1 C2 C7 -1.9(2)
C1 C2 C3 C4 -0.1(3)
C7 C2 C3 C4 -178.85(19)
C2 C3 C4 C5 0.3(3)
C3 C4 C5 C6 -0.3(4)
C4 C5 C6 C1 0.1(3)
C4 C5 C6 C16 178.0(2)
C2 C1 C6 C5 0.1(3)
Si1B C1 C6 C5 -156.0(6)
Si1 C1 C6 C5 -179.38(15)
C2 C1 C6 C16 -177.66(17)
Si1B C1 C6 C16 26.2(6)
Si1 C1 C6 C16 2.9(3)
C3 C2 C7 C12 93.8(2)
C1 C2 C7 C12 -85.0(2)
C3 C2 C7 C8 -81.1(2)
C1 C2 C7 C8 100.2(2)
C12 C7 C8 C9 0.7(3)
C2 C7 C8 C9 175.48(16)
C12 C7 C8 C13 -178.28(17)
C2 C7 C8 C13 -3.5(3)
C7 C8 C9 C10 -0.3(3)
C13 C8 C9 C10 178.71(18)
C8 C9 C10 C11 0.7(3)
C8 C9 C10 C14 -177.78(19)
C9 C10 C11 C12 -1.5(3)
C14 C10 C11 C12 176.98(18)
C10 C11 C12 C7 1.9(3)
C10 C11 C12 C15 -176.58(18)
C8 C7 C12 C11 -1.5(3)
C2 C7 C12 C11 -176.30(16)
C8 C7 C12 C15 176.96(17)
C2 C7 C12 C15 2.1(3)
C5 C6 C16 C21 79.7(2)
C1 C6 C16 C21 -102.5(2)
C5 C6 C16 C17 -97.0(2)
C1 C6 C16 C17 80.8(2)
C21 C16 C17 C18 4.7(3)
C6 C16 C17 C18 -178.47(16)
C21 C16 C17 C22 -174.36(17)
C6 C16 C17 C22 2.4(3)
C16 C17 C18 C19 -1.4(3)
C22 C17 C18 C19 177.69(18)
C17 C18 C19 C20 -2.0(3)
C17 C18 C19 C23 178.32(18)
C18 C19 C20 C21 2.2(3)
C23 C19 C20 C21 -178.15(19)
C19 C20 C21 C16 1.1(3)
C19 C20 C21 C24 -176.37(18)
C17 C16 C21 C20 -4.6(3)
C6 C16 C21 C20 178.67(16)
C17 C16 C21 C24 172.82(17)
C6 C16 C21 C24 -3.9(3)
C1 Si1B C25 C26 -111.0(11)
C31 Si1B C25 C26 111.6(7)
C1 Si1B C25 C30 67.2(17)
C31 Si1B C25 C30 -70.2(13)
C26 Si1B C25 C30 178.2(10)
C1 Si1B C25 Si1 75.9(13)
C31 Si1B C25 Si1 -61.5(9)
C26 Si1B C25 Si1 -173.1(9)
C31 Si1 C25 C26 71.25(17)
C1 Si1 C25 C26 -61.63(17)
C31 Si1 C25 C30 -105.67(16)
C1 Si1 C25 C30 121.45(15)
C31 Si1 C25 Si1B 79.4(11)
C1 Si1 C25 Si1B -53.4(11)
C30 C25 C26 C27 0.1(3)
Si1B C25 C26 C27 179.0(6)
Si1 C25 C26 C27 -176.92(16)
C30 C25 C26 Si1B -178.9(6)
Si1 C25 C26 Si1B 4.1(5)
C25 Si1B C26 C27 -5(3)
C1 Si1B C26 C27 92(3)
C31 Si1B C26 C27 -87(3)
C1 Si1B C26 C25 97.3(12)
C31 Si1B C26 C25 -82.0(8)
C25 C26 C27 C28 -0.8(3)
Si1B C26 C27 C28 4(3)
C26 C27 C28 C29 0.5(4)
C27 C28 C29 C30 0.4(4)
C28 C29 C30 C25 -1.2(3)
C26 C25 C30 C29 0.9(3)
Si1B C25 C30 C29 -177.1(11)
Si1 C25 C30 C29 177.99(17)
C25 Si1 C31 C36 -40.08(17)
C1 Si1 C31 C36 88.88(16)
C25 Si1 C31 C32 133.82(14)
C1 Si1 C31 C32 -97.22(16)
C25 Si1 C31 Si1B -66.3(10)
C1 Si1 C31 Si1B 62.6(10)
C25 Si1B C31 C36 -85.1(8)
C1 Si1B C31 C36 133.4(8)
C26 Si1B C31 C36 -47.2(8)
C25 Si1B C31 C32 103.7(8)
C1 Si1B C31 C32 -37.7(14)
C26 Si1B C31 C32 141.7(5)
C25 Si1B C31 Si1 73.1(10)
C1 Si1B C31 Si1 -68.4(10)
C26 Si1B C31 Si1 111.0(13)
C36 C31 C32 C33 -1.3(3)
Si1 C31 C32 C33 -175.62(16)
Si1B C31 C32 C33 169.0(8)
C31 C32 C33 C34 0.9(3)
C32 C33 C34 C35 -0.2(3)
C33 C34 C35 C36 0.0(3)
C34 C35 C36 C31 -0.5(3)
C32 C31 C36 C35 1.1(3)
Si1 C31 C36 C35 175.12(14)
Si1B C31 C36 C35 -173.1(5)
